data_2106319
loop_
_publ_author_name
'Glazer, A.M.'
'Mabud, S.A.'
'Clarke, R.'

_publ_section_title
;
 Powder profile refinement of lead zirconate titanate at several
 temperatures. I. Pb Zr0.9 Ti0.1 O3
;
_journal_name_full 'Acta Crystallographica B (24,1968-38,1982)'
_journal_page_first 1060
_journal_page_last 1065
_journal_volume 34
_journal_year 1978
_chemical_formula_sum 'O3 Pb Ti0.1 Zr0.9'
_chemical_name_systematic 'Pb Zr0.9 Ti0.1 O3'
_space_group_IT_number 161
_symmetry_space_group_name_Hall 'R 3 -2"c'
_symmetry_space_group_name_H-M 'R 3 c :H'
_cell_angle_alpha 90
_cell_angle_beta 90
_cell_angle_gamma 120
_cell_formula_units_Z 6
_cell_length_a 5.8412
_cell_length_b 5.8412
_cell_length_c 14.4122
_cell_volume 425.858
_citation_journal_id_ASTM ACBCAR
_cod_data_source_file Glazer_ACBCAR_1978_1791.cif
_cod_data_source_block O3Pb1Ti0.1Zr0.9
_cod_original_cell_volume 425.8582
_cod_original_formula_sum 'O3 Pb1 Ti0.1 Zr0.9'
_cod_database_code 2106319

loop_
_symmetry_equiv_pos_as_xyz
x,y,z
-y,x-y,z
-x+y,-x,z
-y,-x,z+1/2
x,x-y,z+1/2
-x+y,y,z+1/2
x+2/3,y+1/3,z+1/3
-y+2/3,x-y+1/3,z+1/3
-x+y+2/3,-x+1/3,z+1/3
-y+2/3,-x+1/3,z+5/6
x+2/3,x-y+1/3,z+5/6
-x+y+2/3,y+1/3,z+5/6
x+1/3,y+2/3,z+2/3
-y+1/3,x-y+2/3,z+2/3
-x+y+1/3,-x+2/3,z+2/3
-y+1/3,-x+2/3,z+7/6
x+1/3,x-y+2/3,z+7/6
-x+y+1/3,y+2/3,z+7/6

loop_
_atom_site_label
_atom_site_type_symbol
_atom_site_fract_x
_atom_site_fract_y
_atom_site_fract_z
_atom_site_occupancy
_atom_site_U_iso_or_equiv
Zr1 Zr+4 0 0 0.0114 0.9 0.0
Ti1 Ti+4 0 0 0.0114 0.1 0.0
O1 O-2 0.1451 0.3449 0.0833 1 0.0
Pb1 Pb+2 0 0 0.2816 1 0.0
